data_4061880
_journal_name_full Organometallics
_journal_year 2003
_chemical_formula_sum 'C32 H33 Br Fe N P'
_chemical_formula_weight 598.32
_space_group_IT_number 15
_symmetry_cell_setting monoclinic
_symmetry_space_group_name_Hall '-C 2yc'
_symmetry_space_group_name_H-M 'C 1 2/c 1'
_cell_angle_alpha 90.0
_cell_angle_beta 101.5488(9)
_cell_angle_gamma 90.0
_cell_formula_units_Z 8
_cell_length_a 37.3525(7)
_cell_length_b 12.1050(2)
_cell_length_c 12.7497(2)
_cell_measurement_temperature 150
_cell_volume 5648.1(2)
_diffrn_ambient_temperature 150
_exptl_crystal_density_diffrn 1.407
_cod_original_sg_symbol_H-M 'C 2/c'
_cod_database_code 4061880

loop_
_symmetry_equiv_pos_as_xyz
'x, y, z'
'-x, y, -z+1/2'
'x+1/2, y+1/2, z'
'-x+1/2, y+1/2, -z+1/2'
'-x, -y, -z'
'x, -y, z-1/2'
'-x+1/2, -y+1/2, -z'
'x+1/2, -y+1/2, z-1/2'

loop_
_atom_site_label
_atom_site_type_symbol
_atom_site_fract_x
_atom_site_fract_y
_atom_site_fract_z
_atom_site_U_iso_or_equiv
_atom_site_adp_type
_atom_site_occupancy
_atom_site_symmetry_multiplicity
_atom_site_calc_flag
_atom_site_refinement_flags
_atom_site_disorder_assembly
_atom_site_disorder_group
Br Br 0.795475(5) 0.601510(14) 0.860770(14) 0.02418(6) Uani 1 1 d . . .
Fe Fe 0.911934(7) 0.58071(2) 0.24512(2) 0.02081(7) Uani 1 1 d . . .
P P 0.907801(13) 0.79491(4) 0.41055(4) 0.02248(11) Uani 1 1 d . . .
N N 0.80111(4) 0.72070(12) 0.23379(11) 0.0196(3) Uani 1 1 d . . .
C1 C 0.86737(5) 0.67949(13) 0.22623(13) 0.0187(3) Uani 1 1 d . . .
C2 C 0.89997(5) 0.74058(13) 0.27455(14) 0.0197(3) Uani 1 1 d . . .
C3 C 0.92425(5) 0.73616(14) 0.20058(14) 0.0227(4) Uani 1 1 d . . .
H3 H 0.9474 0.7678 0.2108 0.027 Uiso 1 1 calc R . .
C4 C 0.90702(5) 0.67527(15) 0.10896(14) 0.0248(4) Uani 1 1 d . . .
H4 H 0.9169 0.6610 0.0489 0.030 Uiso 1 1 calc R . .
C5 C 0.87232(5) 0.63990(14) 0.12431(14) 0.0227(4) Uani 1 1 d . . .
H5 H 0.8556 0.5981 0.0764 0.027 Uiso 1 1 calc R . .
C6 C 0.90089(6) 0.44087(16) 0.32329(19) 0.0391(5) Uani 1 1 d . . .
H6 H 0.8784 0.4217 0.3387 0.047 Uiso 1 1 calc R . .
C7 C 0.92844(7) 0.50368(17) 0.38947(17) 0.0388(5) Uani 1 1 d . . .
H7 H 0.9272 0.5326 0.4562 0.047 Uiso 1 1 calc R . .
C8 C 0.95817(6) 0.51498(17) 0.33680(18) 0.0366(5) Uani 1 1 d . . .
H8 H 0.9798 0.5527 0.3627 0.044 Uiso 1 1 calc R . .
C9 C 0.94910(6) 0.45869(16) 0.23780(18) 0.0350(5) Uani 1 1 d . . .
H9 H 0.9638 0.4530 0.1871 0.042 Uiso 1 1 calc R . .
C10 C 0.91366(6) 0.41221(15) 0.22915(19) 0.0361(5) Uani 1 1 d . . .
H10 H 0.9011 0.3706 0.1722 0.043 Uiso 1 1 calc R . .
C11 C 0.83599(5) 0.65721(14) 0.28013(13) 0.0204(4) Uani 1 1 d . . .
H11A H 0.8434 0.6757 0.3554 0.025 Uiso 1 1 calc R . .
H11B H 0.8306 0.5788 0.2754 0.025 Uiso 1 1 calc R . .
C12 C 0.89165(5) 0.93793(15) 0.38784(15) 0.0232(4) Uani 1 1 d . . .
C13 C 0.89377(5) 1.00070(15) 0.29810(15) 0.0266(4) Uani 1 1 d . . .
H13 H 0.9036 0.9698 0.2432 0.032 Uiso 1 1 calc R . .
C14 C 0.88141(6) 1.10906(16) 0.28960(18) 0.0341(5) Uani 1 1 d . . .
H14 H 0.8835 1.1508 0.2298 0.041 Uiso 1 1 calc R . .
C15 C 0.86610(6) 1.15535(17) 0.36899(19) 0.0386(5) Uani 1 1 d . . .
H15 H 0.8577 1.2279 0.3627 0.046 Uiso 1 1 calc R . .
C16 C 0.86332(6) 1.09391(18) 0.4571(2) 0.0429(6) Uani 1 1 d . . .
H16 H 0.8528 1.1249 0.5106 0.051 Uiso 1 1 calc R . .
C17 C 0.87602(6) 0.98553(17) 0.46768(17) 0.0337(5) Uani 1 1 d . . .
H17 H 0.8741 0.9447 0.5281 0.040 Uiso 1 1 calc R . .
C18 C 0.95763(5) 0.81521(15) 0.44222(15) 0.0274(4) Uani 1 1 d . . .
C19 C 0.97679(5) 0.88841(17) 0.39002(16) 0.0302(4) Uani 1 1 d . . .
H19 H 0.9642 0.9296 0.3328 0.036 Uiso 1 1 calc R . .
C20 C 1.01422(6) 0.90130(19) 0.42150(19) 0.0411(6) Uani 1 1 d . . .
H20 H 1.0265 0.9503 0.3849 0.049 Uiso 1 1 calc R . .
C21 C 1.03325(6) 0.8425(2) 0.5061(2) 0.0523(7) Uani 1 1 d . . .
H21 H 1.0584 0.8510 0.5267 0.063 Uiso 1 1 calc R . .
C22 C 1.01503(8) 0.7706(2) 0.5604(2) 0.0635(8) Uani 1 1 d . . .
H22 H 1.0279 0.7309 0.6183 0.076 Uiso 1 1 calc R . .
C23 C 0.97725(7) 0.75715(19) 0.5287(2) 0.0502(6) Uani 1 1 d . . .
H23 H 0.9651 0.7086 0.5661 0.060 Uiso 1 1 calc R . .
C24 C 0.78279(5) 0.67148(18) 0.12864(14) 0.0303(4) Uani 1 1 d . . .
H24A H 0.7599 0.7081 0.1033 0.045 Uiso 1 1 calc R . .
H24B H 0.7786 0.5942 0.1379 0.045 Uiso 1 1 calc R . .
H24C H 0.7982 0.6807 0.0774 0.045 Uiso 1 1 calc R . .
C25 C 0.80849(5) 0.84008(15) 0.21781(15) 0.0252(4) Uani 1 1 d . . .
H25A H 0.8236 0.8473 0.1655 0.038 Uiso 1 1 calc R . .
H25B H 0.8208 0.8716 0.2844 0.038 Uiso 1 1 calc R . .
H25C H 0.7858 0.8781 0.1933 0.038 Uiso 1 1 calc R . .
C26 C 0.77412(5) 0.70721(15) 0.30932(13) 0.0203(4) Uani 1 1 d . . .
H26A H 0.7504 0.7345 0.2734 0.024 Uiso 1 1 calc R . .
H26B H 0.7715 0.6291 0.3231 0.024 Uiso 1 1 calc R . .
C27 C 0.78510(5) 0.76620(15) 0.41490(13) 0.0208(4) Uani 1 1 d . . .
C28 C 0.77378(5) 0.87468(16) 0.42482(15) 0.0269(4) Uani 1 1 d . . .
H28 H 0.7606 0.9114 0.3653 0.032 Uiso 1 1 calc R . .
C29 C 0.78202(5) 0.92820(17) 0.52300(16) 0.0309(4) Uani 1 1 d . . .
H29 H 0.7746 1.0008 0.5291 0.037 Uiso 1 1 calc R . .
C30 C 0.80126(5) 0.87336(18) 0.61162(16) 0.0319(4) Uani 1 1 d . . .
H30 H 0.8070 0.9096 0.6772 0.038 Uiso 1 1 calc R . .
C31 C 0.81210(5) 0.76493(17) 0.60347(15) 0.0305(4) Uani 1 1 d . . .
H31 H 0.8247 0.7281 0.6636 0.037 Uiso 1 1 calc R . .
C32 C 0.80403(5) 0.71098(16) 0.50502(14) 0.0253(4) Uani 1 1 d . . .
H32 H 0.8113 0.6381 0.4994 0.030 Uiso 1 1 calc R . .

loop_
_atom_site_aniso_label
_atom_site_aniso_U_11
_atom_site_aniso_U_22
_atom_site_aniso_U_33
_atom_site_aniso_U_23
_atom_site_aniso_U_13
_atom_site_aniso_U_12
Br 0.02592(11) 0.02284(10) 0.02351(10) -0.00116(7) 0.00432(7) 0.00223(7)
Fe 0.02174(14) 0.01543(13) 0.02644(14) 0.00054(10) 0.00764(11) 0.00155(9)
P 0.0284(3) 0.0193(2) 0.0198(2) -0.00046(17) 0.00514(19) -0.00193(18)
N 0.0199(7) 0.0215(7) 0.0178(7) 0.0001(6) 0.0047(6) 0.0015(6)
C1 0.0213(9) 0.0145(8) 0.0207(8) 0.0007(6) 0.0048(7) 0.0022(7)
C2 0.0237(9) 0.0140(8) 0.0219(8) 0.0012(6) 0.0057(7) 0.0016(7)
C3 0.0257(9) 0.0179(8) 0.0260(9) 0.0005(7) 0.0086(7) -0.0016(7)
C4 0.0308(10) 0.0231(9) 0.0231(9) -0.0008(7) 0.0116(8) 0.0001(8)
C5 0.0268(9) 0.0195(9) 0.0214(9) -0.0019(7) 0.0037(7) -0.0004(7)
C6 0.0405(12) 0.0216(10) 0.0594(14) 0.0173(10) 0.0200(11) 0.0066(9)
C7 0.0545(14) 0.0269(10) 0.0351(11) 0.0101(9) 0.0092(10) 0.0134(10)
C8 0.0307(11) 0.0263(10) 0.0487(13) 0.0021(9) -0.0019(9) 0.0072(8)
C9 0.0321(11) 0.0234(10) 0.0516(13) -0.0015(9) 0.0132(10) 0.0092(8)
C10 0.0366(12) 0.0154(9) 0.0552(14) -0.0020(9) 0.0063(10) 0.0028(8)
C11 0.0216(9) 0.0191(9) 0.0203(8) 0.0026(7) 0.0033(7) 0.0024(7)
C12 0.0198(9) 0.0213(9) 0.0276(9) -0.0060(7) 0.0029(7) -0.0024(7)
C13 0.0257(10) 0.0246(9) 0.0281(9) -0.0030(8) 0.0018(8) 0.0029(7)
C14 0.0327(11) 0.0262(10) 0.0384(11) 0.0016(9) -0.0049(9) 0.0032(8)
C15 0.0310(11) 0.0224(10) 0.0576(14) -0.0120(10) -0.0024(10) 0.0052(8)
C16 0.0397(13) 0.0366(12) 0.0560(15) -0.0236(11) 0.0186(11) 0.0005(10)
C17 0.0391(12) 0.0304(11) 0.0354(11) -0.0090(9) 0.0169(9) -0.0055(9)
C18 0.0289(10) 0.0213(9) 0.0286(10) -0.0059(7) -0.0026(8) 0.0049(8)
C19 0.0256(10) 0.0352(11) 0.0288(10) -0.0083(8) 0.0031(8) -0.0002(8)
C20 0.0268(11) 0.0489(14) 0.0476(13) -0.0252(11) 0.0075(10) -0.0028(9)
C21 0.0278(12) 0.0476(15) 0.0729(18) -0.0308(13) -0.0109(12) 0.0109(11)
C22 0.0563(17) 0.0432(14) 0.0718(19) -0.0003(13) -0.0333(14) 0.0153(13)
C23 0.0535(15) 0.0322(12) 0.0531(15) 0.0104(10) -0.0175(12) -0.0020(11)
C24 0.0288(10) 0.0413(11) 0.0192(9) -0.0078(8) 0.0015(8) 0.0022(9)
C25 0.0282(10) 0.0215(9) 0.0273(9) 0.0067(7) 0.0093(8) 0.0031(7)
C26 0.0175(8) 0.0233(9) 0.0214(8) 0.0007(7) 0.0069(7) -0.0006(7)
C27 0.0188(9) 0.0252(9) 0.0196(8) -0.0012(7) 0.0069(7) -0.0023(7)
C28 0.0245(10) 0.0311(10) 0.0245(9) -0.0036(8) 0.0037(8) 0.0022(8)
C29 0.0291(10) 0.0325(10) 0.0314(10) -0.0106(8) 0.0067(8) 0.0012(8)
C30 0.0271(10) 0.0435(12) 0.0255(10) -0.0121(9) 0.0063(8) -0.0056(9)
C31 0.0267(10) 0.0427(12) 0.0209(9) 0.0030(8) 0.0023(8) -0.0031(9)
C32 0.0245(9) 0.0277(10) 0.0249(9) 0.0004(7) 0.0077(7) -0.0019(8)

loop_
_geom_bond_atom_site_label_1
_geom_bond_atom_site_label_2
_geom_bond_distance
_geom_bond_site_symmetry_2
_geom_bond_publ_flag
Fe C1 2.0245(17) . ?
Fe C2 2.0379(16) . ?
Fe C5 2.0404(18) . ?
Fe C9 2.0419(19) . ?
Fe C8 2.043(2) . ?
Fe C3 2.0445(17) . ?
Fe C7 2.045(2) . ?
Fe C6 2.048(2) . ?
Fe C10 2.0522(19) . ?
Fe C4 2.0567(18) . ?
P C2 1.8225(18) . ?
P C12 1.8371(18) . ?
P C18 1.840(2) . ?
N C25 1.493(2) . ?
N C24 1.501(2) . ?
N C11 1.526(2) . ?
N C26 1.536(2) . ?
C1 C5 1.431(2) . ?
C1 C2 1.452(2) . ?
C1 C11 1.497(2) . ?
C2 C3 1.435(2) . ?
C3 C4 1.422(3) . ?
C3 H3 0.9300 . ?
C4 C5 1.415(3) . ?
C4 H4 0.9300 . ?
C5 H5 0.9300 . ?
C6 C7 1.415(3) . ?
C6 C10 1.420(3) . ?
C6 H6 0.9300 . ?
C7 C8 1.415(3) . ?
C7 H7 0.9300 . ?
C8 C9 1.415(3) . ?
C8 H8 0.9300 . ?
C9 C10 1.422(3) . ?
C9 H9 0.9300 . ?
C10 H10 0.9300 . ?
C11 H11A 0.9700 . ?
C11 H11B 0.9700 . ?
C12 C13 1.389(3) . ?
C12 C17 1.395(3) . ?
C13 C14 1.388(3) . ?
C13 H13 0.9300 . ?
C14 C15 1.377(3) . ?
C14 H14 0.9300 . ?
C15 C16 1.369(3) . ?
C15 H15 0.9300 . ?
C16 C17 1.392(3) . ?
C16 H16 0.9300 . ?
C17 H17 0.9300 . ?
C18 C23 1.387(3) . ?
C18 C19 1.390(3) . ?
C19 C20 1.384(3) . ?
C19 H19 0.9300 . ?
C20 C21 1.367(4) . ?
C20 H20 0.9300 . ?
C21 C22 1.374(4) . ?
C21 H21 0.9300 . ?
C22 C23 1.397(4) . ?
C22 H22 0.9300 . ?
C23 H23 0.9300 . ?
C24 H24A 0.9600 . ?
C24 H24B 0.9600 . ?
C24 H24C 0.9600 . ?
C25 H25A 0.9600 . ?
C25 H25B 0.9600 . ?
C25 H25C 0.9600 . ?
C26 C27 1.506(2) . ?
C26 H26A 0.9700 . ?
C26 H26B 0.9700 . ?
C27 C28 1.393(3) . ?
C27 C32 1.393(3) . ?
C28 C29 1.388(3) . ?
C28 H28 0.9300 . ?
C29 C30 1.382(3) . ?
C29 H29 0.9300 . ?
C30 C31 1.383(3) . ?
C30 H30 0.9300 . ?
C31 C32 1.393(3) . ?
C31 H31 0.9300 . ?
C32 H32 0.9300 . ?
